data_4086425
loop_
_publ_author_name
'Song, Li-Cheng'
'Luo, Fei-Xian'
'Liu, Bei-Bei'
'Gu, Zhen-Chao'
'Tan, Hao'

_publ_section_title
;
 Novel Ruthenium Phthalocyanine-Containing Model Complex for the Active
 Site of [FeFe]-Hydrogenases: Synthesis, Structural Characterization, and
 Catalytic H2Evolution
;
_journal_issue 10
_journal_name_full Organometallics
_journal_page_first 1399
_journal_paper_doi 10.1021/acs.organomet.5b01040
_journal_volume 35
_journal_year 2016
_chemical_formula_moiety 'C66 H80 N8 O10 Ru'
_chemical_formula_sum 'C66 H80 N8 O10 Ru'
_chemical_formula_weight 1246.45
_space_group_crystal_system triclinic
_space_group_IT_number 2
_space_group_name_Hall '-P 1'
_space_group_name_H-M_alt 'P -1'
_symmetry_space_group_name_Hall '-P 1'
_symmetry_space_group_name_H-M 'P -1'
_atom_sites_solution_hydrogens geom
_audit_creation_date 2015-12-28
_audit_creation_method
;
Olex2 1.2
(compiled 2015.09.30 svn.r3233 for OlexSys, GUI svn.r5103)
;
_cell_angle_alpha 106.291(5)
_cell_angle_beta 105.192(5)
_cell_angle_gamma 97.839(4)
_cell_formula_units_Z 1
_cell_length_a 8.906(4)
_cell_length_b 12.166(5)
_cell_length_c 15.992(7)
_cell_measurement_reflns_used 5997
_cell_measurement_temperature 113
_cell_measurement_theta_max 27.9
_cell_measurement_theta_min 1.8
_cell_volume 1563.3(12)
_computing_cell_refinement
;
CrystalClear-SM Expert 2.0 r2 (Rigaku, 2009)
;
_computing_data_collection
;
CrystalClear-SM Expert 2.0 r2 (Rigaku, 2009)
;
_computing_data_reduction
;
CrystalClear-SM Expert 2.0 r2 (Rigaku, 2009)
;
_computing_molecular_graphics 'Olex2 (Dolomanov et al., 2009)'
_computing_publication_material 'Olex2 (Dolomanov et al., 2009)'
_computing_structure_refinement 'ShelXL (Sheldrick, 2015)'
_computing_structure_solution 'ShelXS (Sheldrick, 2008)'
_diffrn_ambient_temperature 113
_diffrn_detector CCD
_diffrn_detector_area_resol_mean 28.5714
_diffrn_measured_fraction_theta_full 0.996
_diffrn_measured_fraction_theta_max 0.996
_diffrn_measurement_details
;
scan:
    Number of images: 180
               Slice: -110.0000 - 70.0000
         Image width: 1.0000
            Exp time: 15.0000
       Rotation axis: Omega
               Omega: 0.0000
                 Chi: 45.0000
                 Phi: 0.0000
                 XTD: 44.9624
              2theta: -19.9806
scan:
    Number of images: 150
               Slice: -110.0000 - 40.0000
         Image width: 1.0000
            Exp time: 15.0000
       Rotation axis: Omega
               Omega: 0.0000
                 Chi: 45.0000
                 Phi: 90.0000
                 XTD: 44.9624
              2theta: -19.9806
scan:
    Number of images: 75
               Slice: -110.0000 - -35.0000
         Image width: 1.0000
            Exp time: 15.0000
       Rotation axis: Omega
               Omega: 0.0000
                 Chi: 45.0000
                 Phi: 180.0000
                 XTD: 44.9624
              2theta: -19.9806
;
_diffrn_measurement_device
;
AFC10: Fixed Chi 2 circle
;
_diffrn_measurement_device_type 'Rigaku Saturn724+ (2x2 bin mode)'
_diffrn_measurement_method 'profile data from \w-scans'
_diffrn_measurement_specimen_support Fiber
_diffrn_orient_matrix_type d*Trek
_diffrn_orient_matrix_UB_11 0.057579
_diffrn_orient_matrix_UB_12 0.088709
_diffrn_orient_matrix_UB_13 -0.055559
_diffrn_orient_matrix_UB_21 0.078707
_diffrn_orient_matrix_UB_22 -0.035132
_diffrn_orient_matrix_UB_23 -0.017366
_diffrn_orient_matrix_UB_31 0.003852
_diffrn_orient_matrix_UB_32 -0.015168
_diffrn_orient_matrix_UB_33 -0.066855
_diffrn_radiation_monochromator Multilayer
_diffrn_radiation_type MoK\a
_diffrn_radiation_wavelength 0.71073
_diffrn_reflns_av_R_equivalents 0.0387
_diffrn_reflns_av_unetI/netI 0.0663
_diffrn_reflns_Laue_measured_fraction_full 0.996
_diffrn_reflns_Laue_measured_fraction_max 0.996
_diffrn_reflns_limit_h_max 9
_diffrn_reflns_limit_h_min -10
_diffrn_reflns_limit_k_max 14
_diffrn_reflns_limit_k_min -14
_diffrn_reflns_limit_l_max 19
_diffrn_reflns_limit_l_min -19
_diffrn_reflns_number 12379
_diffrn_reflns_point_group_measured_fraction_full 0.996
_diffrn_reflns_point_group_measured_fraction_max 0.996
_diffrn_reflns_theta_full 25.019
_diffrn_reflns_theta_max 25.019
_diffrn_reflns_theta_min 1.790
_diffrn_source 'Rotating Anode'
_diffrn_source_current 24.0
_diffrn_source_power 1.2
_diffrn_source_voltage 50.0
_exptl_absorpt_coefficient_mu 0.315
_exptl_absorpt_correction_T_max 1.000
_exptl_absorpt_correction_T_min 0.787
_exptl_absorpt_correction_type multi-scan
_exptl_absorpt_process_details CrystalClear
_exptl_crystal_colour Colorless
_exptl_crystal_density_diffrn 1.324
_exptl_crystal_density_method "'not measured'"
_exptl_crystal_description Prism
_exptl_crystal_F_000 656
_exptl_crystal_size_max 0.2
_exptl_crystal_size_mid 0.18
_exptl_crystal_size_min 0.12
_refine_diff_density_max 2.349
_refine_diff_density_min -1.243
_refine_diff_density_rms 0.102
_refine_ls_extinction_coef 0.011(2)
_refine_ls_extinction_expression Fc^*^=kFc[1+0.001xFc^2^\l^3^/sin(2\q)]^-1/4^
_refine_ls_extinction_method 'SHELXL-2014/7 (Sheldrick 2014'
_refine_ls_goodness_of_fit_ref 1.140
_refine_ls_hydrogen_treatment constr
_refine_ls_matrix_type full
_refine_ls_number_parameters 488
_refine_ls_number_reflns 5492
_refine_ls_number_restraints 471
_refine_ls_restrained_S_all 1.145
_refine_ls_R_factor_all 0.0866
_refine_ls_R_factor_gt 0.0828
_refine_ls_shift/su_max 0.001
_refine_ls_shift/su_mean 0.000
_refine_ls_structure_factor_coef Fsqd
_refine_ls_weighting_details 'w=1/[\s^2^(Fo^2^)+(0.0968P)^2^+5.1875P] where P=(Fo^2^+2Fc^2^)/3'
_refine_ls_weighting_scheme calc
_refine_ls_wR_factor_gt 0.2151
_refine_ls_wR_factor_ref 0.2181
_reflns_Friedel_coverage 0.000
_reflns_number_gt 5125
_reflns_number_total 5492
_reflns_threshold_expression 'I > 2\s(I)'
_cod_data_source_file om5b01040_si_001.cif
_cod_data_source_block 5
_cod_depositor_comments
;
The following automatic conversions were performed:

'_exptl_absorpt_correction_type' value 'Multi-scan' changed to
'multi-scan' according to
/usr/data/users/saulius/crontab/automatic-downloads/rss-feeds/ACS/lib/dictionaries/cif_core.dic
dictionary named 'cif_core.dic' version 2.4.2 from 2011-04-26.

Automatic conversion script
Id: cif_fix_values 4268 2015-11-12 08:31:59Z antanas 

 Adding full bibliography for 4086423--4086426.cif.
;
_cod_database_code 4086425
_shelx_space_group_comment
;
The symmetry employed for this shelxl refinement is uniquely defined
by the following loop, which should always be used as a source of
symmetry information in preference to the above space-group names.
They are only intended as comments.
;
_shelx_estimated_absorpt_t_max 0.963
_shelx_estimated_absorpt_t_min 0.940
_olex2_refinement_description
;
1. Fixed Uiso
 At 1.2 times of:
  All C(H) groups, All C(H,H) groups
 At 1.5 times of:
  All C(H,H,H) groups
2. Shared sites
{C3, C3'}
3. Restrained distances
 O2-C5 = O2-C5' = O4-C23 = O4-C23' = O3-C12 = O3-C12'
 1.45 with sigma of 0.01
 C3-C4 = C3-C5 = C3-C2 = C3'-C4' = C3'-C5' = C3'-C2'
 1.54 with sigma of 0.01
 C21-C20 = C21-C22 = C21-C23 = C21'-C20' = C21'-C22' = C21'-C23'
 1.54 with sigma of 0.01
 C13-C12 = C13-C14 = C13-C15 = C13'-C12' = C13'-C14 = C13'-C15'
 1.54 with sigma of 0.01
 C1-O1
 1.22 with sigma of 0.001
 Ru1-C1
 1.82 with sigma of 0.01
4. Rigid bond restraints
 C1, O1
 with sigma for 1-2 distances of 0.005 and sigma for 1-3 distances of 0.005
 C1, O1
 with sigma for 1-2 distances of 0.005 and sigma for 1-3 distances of 0.005
 C1, O1
 with sigma for 1-2 distances of 0.005 and sigma for 1-3 distances of 0.005
5. Uiso/Uaniso restraints and constraints
C12 \\sim C13 \\sim C14 \\sim C15 \\sim C12' \\sim C13' \\sim C14' \\sim C15':
within 2A with sigma of 0.01 and sigma for terminal atoms of 0.02
C20 \\sim C21 \\sim C22 \\sim C23 \\sim C20' \\sim C21' \\sim C22' \\sim C23':
within 2A with sigma of 0.01 and sigma for terminal atoms of 0.02
C2 \\sim C3 \\sim C4 \\sim C5 \\sim C2' \\sim C3' \\sim C4' \\sim C5': within
2A with sigma of 0.01 and sigma for terminal atoms of 0.02
O1 \\sim C1: within 2A with sigma of 0.005 and sigma for terminal atoms of 0.005
Uanis(C20) \\sim Ueq, Uanis(C21) \\sim Ueq, Uanis(C22) \\sim Ueq, Uanis(C23)
\\sim Ueq, Uanis(C20') \\sim Ueq, Uanis(C21') \\sim Ueq, Uanis(C22') \\sim Ueq,
Uanis(C23') \\sim Ueq: with sigma of 0.01 and sigma for terminal atoms of 0.02
Uanis(C2) \\sim Ueq, Uanis(C3) \\sim Ueq, Uanis(C4) \\sim Ueq, Uanis(C5) \\sim
Ueq, Uanis(C2') \\sim Ueq, Uanis(C3') \\sim Ueq, Uanis(C4') \\sim Ueq,
Uanis(C5') \\sim Ueq: with sigma of 0.01 and sigma for terminal atoms of 0.02
Uanis(C1) \\sim Ueq, Uanis(O1) \\sim Ueq: with sigma of 0.005 and sigma for
terminal atoms of 0.005
Uanis(O1) \\sim Ueq, Uanis(C1) \\sim Ueq: with sigma of 0.005 and sigma for
terminal atoms of 0.01
Uanis(C3) = Uanis(C3')
6. Others
 Sof(C2')=Sof(H2'A)=Sof(H2'B)=Sof(H2'C)=Sof(C3')=Sof(H3')=Sof(C4')=Sof(H4'A)=
 Sof(H4'B)=Sof(H4'C)=Sof(C5')=Sof(H5'A)=Sof(H5'B)=1-FVAR(1)
 Sof(C2)=Sof(H2A)=Sof(H2B)=Sof(H2C)=Sof(C3)=Sof(H3)=Sof(C4)=Sof(H4A)=Sof(H4B)=
 Sof(H4C)=Sof(C5)=Sof(H5A)=Sof(H5B)=FVAR(1)
 Sof(C12')=Sof(H12C)=Sof(H12D)=Sof(C13')=Sof(H13')=Sof(C14')=Sof(H14D)=
 Sof(H14E)=Sof(H14F)=Sof(C15')=Sof(H15D)=Sof(H15E)=Sof(H15F)=1-FVAR(2)
 Sof(C12)=Sof(H12A)=Sof(H12B)=Sof(C13)=Sof(H13)=Sof(C14)=Sof(H14A)=Sof(H14B)=
 Sof(H14C)=Sof(C15)=Sof(H15A)=Sof(H15B)=Sof(H15C)=FVAR(2)
 Sof(C20')=Sof(H20D)=Sof(H20E)=Sof(H20F)=Sof(C21')=Sof(H21')=Sof(C22')=
 Sof(H22D)=Sof(H22E)=Sof(H22F)=Sof(C23')=Sof(H23C)=Sof(H23D)=1-FVAR(3)
 Sof(C20)=Sof(H20A)=Sof(H20B)=Sof(H20C)=Sof(C21)=Sof(H21)=Sof(C22)=Sof(H22A)=
 Sof(H22B)=Sof(H22C)=Sof(C23)=Sof(H23A)=Sof(H23B)=FVAR(3)
7.a Ternary CH refined with riding coordinates:
 C3(H3), C3'(H3'), C13(H13), C13'(H13'), C21(H21), C21'(H21'), C31(H31)
7.b Secondary CH2 refined with riding coordinates:
 C5(H5A,H5B), C5'(H5'A,H5'B), C12(H12A,H12B), C12'(H12C,H12D), C23(H23A,H23B),
 C23'(H23C,H23D), C30(H30A,H30B)
7.c Me refined with riding coordinates:
 C2(H2A,H2B,H2C), C4(H4A,H4B,H4C), C2'(H2'A,H2'B,H2'C), C4'(H4'A,H4'B,H4'C),
 C14(H14A,H14B,H14C), C15(H15A,H15B,H15C), C14'(H14D,H14E,H14F), C15'(H15D,H15E,
 H15F), C20(H20A,H20B,H20C), C22(H22A,H22B,H22C), C20'(H20D,H20E,H20F),
 C22'(H22D,H22E,H22F), C32(H32A,H32B,H32C), C33(H33A,H33B,H33C)
7.d Aromatic/amide H refined with riding coordinates:
 C7(H7), C8(H8), C25(H25), C26(H26)
;
_shelx_shelxl_version_number 2014/7
_olex2_submission_special_instructions 'No special instructions were received'

loop_
_space_group_symop_operation_xyz
'x, y, z'
'-x, -y, -z'

loop_
_atom_site_label
_atom_site_type_symbol
_atom_site_fract_x
_atom_site_fract_y
_atom_site_fract_z
_atom_site_U_iso_or_equiv
_atom_site_adp_type
_atom_site_occupancy
_atom_site_site_symmetry_order
_atom_site_calc_flag
_atom_site_refinement_flags_posn
_atom_site_refinement_flags_adp
_atom_site_refinement_flags_occupancy
_atom_site_disorder_assembly
_atom_site_disorder_group
Ru1 Ru 1.0000 0.5000 0.0000 0.0306(3) Uani 1 2 d DS T P . .
O2 O 1.2587(7) 0.2467(5) 0.2588(4) 0.0645(15) Uani 1 1 d D . . . .
O3 O 1.0482(7) 0.6461(4) 0.4019(3) 0.0574(14) Uani 1 1 d D . . . .
O4 O 0.7583(6) 0.8006(4) 0.2864(3) 0.0476(11) Uani 1 1 d D . . . .
O5 O 0.5873(5) 0.8543(4) -0.0586(3) 0.0383(10) Uani 1 1 d . . . . .
N1 N 1.0588(5) 0.4816(4) 0.1251(3) 0.0312(10) Uani 1 1 d . . . . .
N2 N 0.9453(6) 0.6337(4) 0.2029(3) 0.0336(11) Uani 1 1 d . . . . .
N3 N 0.8972(6) 0.6313(4) 0.0456(3) 0.0336(11) Uani 1 1 d . . . . .
N4 N 0.8092(6) 0.6793(4) -0.0934(3) 0.0336(11) Uani 1 1 d . . . . .
C2 C 1.2388(14) -0.0649(9) 0.2551(8) 0.069(3) Uani 0.785(8) 1 d D U . A 1
H2A H 1.2445 -0.1359 0.2094 0.104 Uiso 0.785(8) 1 calc R . . A 1
H2B H 1.3271 -0.0469 0.3120 0.104 Uiso 0.785(8) 1 calc R . . A 1
H2C H 1.1369 -0.0781 0.2675 0.104 Uiso 0.785(8) 1 calc R . . A 1
C3 C 1.2513(9) 0.0393(6) 0.2181(5) 0.0590(16) Uani 0.785(8) 1 d D U . A 1
H3 H 1.3549 0.0534 0.2051 0.071 Uiso 0.785(8) 1 calc R . . A 1
C4 C 1.1103(12) 0.0065(10) 0.1289(6) 0.071(3) Uani 0.785(8) 1 d D U . A 1
H4A H 1.1196 -0.0632 0.0833 0.107 Uiso 0.785(8) 1 calc R . . A 1
H4B H 1.0096 -0.0105 0.1418 0.107 Uiso 0.785(8) 1 calc R . . A 1
H4C H 1.1120 0.0722 0.1048 0.107 Uiso 0.785(8) 1 calc R . . A 1
C5 C 1.2419(13) 0.1477(6) 0.2914(6) 0.056(2) Uani 0.785(8) 1 d D U . A 1
H5A H 1.1380 0.1346 0.3028 0.067 Uiso 0.785(8) 1 calc R . . A 1
H5B H 1.3282 0.1633 0.3496 0.067 Uiso 0.785(8) 1 calc R . . A 1
C2' C 1.167(5) -0.072(2) 0.1348(19) 0.070(6) Uani 0.215(8) 1 d D U . A 2
H2'A H 1.2142 -0.1374 0.1435 0.105 Uiso 0.215(8) 1 calc R . . A 2
H2'B H 1.0530 -0.0906 0.1284 0.105 Uiso 0.215(8) 1 calc R . . A 2
H2'C H 1.1793 -0.0579 0.0792 0.105 Uiso 0.215(8) 1 calc R . . A 2
C3' C 1.2513(9) 0.0393(6) 0.2181(5) 0.0590(16) Uani 0.215(8) 1 d D U . A 2
H3' H 1.3533 0.0613 0.2053 0.071 Uiso 0.215(8) 1 calc R . . A 2
C4' C 1.317(5) 0.035(3) 0.3159(12) 0.067(6) Uani 0.215(8) 1 d D U . A 2
H4'A H 1.3656 -0.0324 0.3140 0.100 Uiso 0.215(8) 1 calc R . . A 2
H4'B H 1.3974 0.1079 0.3542 0.100 Uiso 0.215(8) 1 calc R . . A 2
H4'C H 1.2293 0.0283 0.3420 0.100 Uiso 0.215(8) 1 calc R . . A 2
C5' C 1.167(3) 0.1341(10) 0.1963(18) 0.063(4) Uani 0.215(8) 1 d D U . A 2
H5'A H 1.1571 0.1311 0.1324 0.076 Uiso 0.215(8) 1 calc R . . A 2
H5'B H 1.0590 0.1202 0.2019 0.076 Uiso 0.215(8) 1 calc R . . A 2
C6 C 1.2102(9) 0.3451(6) 0.2974(4) 0.0466(16) Uani 1 1 d . . . . .
C7 C 1.2132(10) 0.3829(7) 0.3881(4) 0.058(2) Uani 1 1 d . . . . .
H7 H 1.2505 0.3389 0.4266 0.069 Uiso 1 1 calc R . . . .
C8 C 1.1628(10) 0.4839(6) 0.4238(4) 0.0553(19) Uani 1 1 d . . . . .
H8 H 1.1704 0.5090 0.4870 0.066 Uiso 1 1 calc R . . . .
C9 C 1.1015(9) 0.5491(6) 0.3701(4) 0.0437(15) Uani 1 1 d . . . . .
C10 C 1.0929(8) 0.5095(5) 0.2773(4) 0.0388(14) Uani 1 1 d . . . . .
C11 C 1.1529(8) 0.4116(6) 0.2429(4) 0.0384(14) Uani 1 1 d . . . . .
C12 C 1.1154(12) 0.7064(7) 0.4970(5) 0.046(2) Uani 0.689(8) 1 d D U . B 3
H12A H 1.2332 0.7185 0.5166 0.055 Uiso 0.689(8) 1 calc R . . B 3
H12B H 1.0725 0.6627 0.5326 0.055 Uiso 0.689(8) 1 calc R . . B 3
C13 C 1.0654(13) 0.8231(7) 0.5094(6) 0.051(2) Uani 0.689(8) 1 d D U . B 3
H13 H 0.9467 0.8117 0.4867 0.061 Uiso 0.689(8) 1 calc R . . B 3
C14 C 1.1342(17) 0.8906(11) 0.6126(6) 0.065(3) Uani 0.689(8) 1 d D U . B 3
H14A H 1.1062 0.9674 0.6255 0.098 Uiso 0.689(8) 1 calc R . . B 3
H14B H 1.0898 0.8458 0.6462 0.098 Uiso 0.689(8) 1 calc R . . B 3
H14C H 1.2508 0.9018 0.6321 0.098 Uiso 0.689(8) 1 calc R . . B 3
C15 C 1.1479(15) 0.8928(10) 0.4617(8) 0.066(3) Uani 0.689(8) 1 d D U . B 3
H15A H 1.1159 0.9680 0.4695 0.098 Uiso 0.689(8) 1 calc R . . B 3
H15B H 1.2640 0.9072 0.4888 0.098 Uiso 0.689(8) 1 calc R . . B 3
H15C H 1.1168 0.8478 0.3961 0.098 Uiso 0.689(8) 1 calc R . . B 3
C12' C 1.100(3) 0.7692(9) 0.4163(10) 0.048(3) Uani 0.311(8) 1 d D U . B 4
H12C H 1.0075 0.7982 0.3874 0.058 Uiso 0.311(8) 1 calc R . . B 4
H12D H 1.1816 0.7799 0.3860 0.058 Uiso 0.311(8) 1 calc R . . B 4
C13' C 1.169(3) 0.8427(19) 0.5192(10) 0.063(4) Uani 0.311(8) 1 d D U . B 4
H13' H 1.2487 0.7980 0.5409 0.076 Uiso 0.311(8) 1 calc R . . B 4
C14' C 1.084(4) 0.844(3) 0.577(2) 0.070(6) Uani 0.311(8) 1 d . U . B 4
H14D H 1.0238 0.7644 0.5635 0.105 Uiso 0.311(8) 1 calc R . . B 4
H14E H 1.1562 0.8738 0.6401 0.105 Uiso 0.311(8) 1 calc R . . B 4
H14F H 1.0098 0.8957 0.5687 0.105 Uiso 0.311(8) 1 calc R . . B 4
C15' C 1.281(4) 0.950(2) 0.516(2) 0.092(7) Uani 0.311(8) 1 d D U . B 4
H15D H 1.3283 0.9237 0.4676 0.137 Uiso 0.311(8) 1 calc R . . B 4
H15E H 1.2190 1.0073 0.5042 0.137 Uiso 0.311(8) 1 calc R . . B 4
H15F H 1.3654 0.9854 0.5756 0.137 Uiso 0.311(8) 1 calc R . . B 4
C16 C 1.1345(7) 0.3974(5) 0.1466(4) 0.0334(13) Uani 1 1 d . . . . .
C17 C 1.0280(7) 0.5496(5) 0.2000(4) 0.0339(13) Uani 1 1 d . . . . .
C20 C 0.562(2) 0.5858(12) 0.3655(12) 0.067(4) Uani 0.508(8) 1 d D U . C 5
H20A H 0.5008 0.5847 0.4083 0.100 Uiso 0.508(8) 1 calc R . . C 5
H20B H 0.4946 0.5371 0.3032 0.100 Uiso 0.508(8) 1 calc R . . C 5
H20C H 0.6565 0.5547 0.3834 0.100 Uiso 0.508(8) 1 calc R . . C 5
C21 C 0.6135(19) 0.7134(13) 0.3680(11) 0.065(3) Uani 0.508(8) 1 d D U . C 5
H21 H 0.6717 0.7741 0.4294 0.078 Uiso 0.508(8) 1 calc R . . C 5
C22 C 0.453(2) 0.7311(18) 0.3126(14) 0.093(5) Uani 0.508(8) 1 d D U . C 5
H22A H 0.4686 0.8105 0.3085 0.139 Uiso 0.508(8) 1 calc R . . C 5
H22B H 0.4162 0.6731 0.2507 0.139 Uiso 0.508(8) 1 calc R . . C 5
H22C H 0.3734 0.7209 0.3435 0.139 Uiso 0.508(8) 1 calc R . . C 5
C23 C 0.7039(18) 0.6903(9) 0.2967(10) 0.057(3) Uani 0.508(8) 1 d D U . C 5
H23A H 0.7958 0.6565 0.3181 0.068 Uiso 0.508(8) 1 calc R . . C 5
H23B H 0.6319 0.6340 0.2371 0.068 Uiso 0.508(8) 1 calc R . . C 5
C20' C 0.529(2) 0.5830(15) 0.2525(12) 0.085(5) Uani 0.492(8) 1 d D U . C 6
H20D H 0.5063 0.5078 0.2630 0.128 Uiso 0.492(8) 1 calc R . . C 6
H20E H 0.4304 0.5963 0.2163 0.128 Uiso 0.492(8) 1 calc R . . C 6
H20F H 0.6072 0.5812 0.2192 0.128 Uiso 0.492(8) 1 calc R . . C 6
C21' C 0.597(2) 0.6828(11) 0.3452(10) 0.064(3) Uani 0.492(8) 1 d D U . C 6
H21' H 0.7019 0.6693 0.3779 0.077 Uiso 0.492(8) 1 calc R . . C 6
C22' C 0.504(2) 0.7083(18) 0.4150(12) 0.085(4) Uani 0.492(8) 1 d D U . C 6
H22D H 0.5685 0.7751 0.4694 0.128 Uiso 0.492(8) 1 calc R . . C 6
H22E H 0.4035 0.7269 0.3868 0.128 Uiso 0.492(8) 1 calc R . . C 6
H22F H 0.4814 0.6388 0.4332 0.128 Uiso 0.492(8) 1 calc R . . C 6
C23' C 0.6340(16) 0.8018(11) 0.3295(10) 0.053(3) Uani 0.492(8) 1 d D U . C 6
H23C H 0.5366 0.8139 0.2895 0.064 Uiso 0.492(8) 1 calc R . . C 6
H23D H 0.6699 0.8668 0.3889 0.064 Uiso 0.492(8) 1 calc R . . C 6
C24 C 0.7231(8) 0.8152(5) 0.2022(4) 0.0388(14) Uani 1 1 d . . . . .
C25 C 0.6300(9) 0.8934(5) 0.1813(4) 0.0449(16) Uani 1 1 d . . . . .
H25 H 0.5933 0.9391 0.2272 0.054 Uiso 1 1 calc R . . . .
C26 C 0.5901(9) 0.9060(5) 0.0957(4) 0.0446(15) Uani 1 1 d . . . . .
H26 H 0.5270 0.9604 0.0845 0.054 Uiso 1 1 calc R . . . .
C27 C 0.6393(7) 0.8416(5) 0.0256(4) 0.0365(13) Uani 1 1 d . . . . .
C28 C 0.7398(7) 0.7666(5) 0.0467(4) 0.0335(13) Uani 1 1 d . . . . .
C29 C 0.7803(7) 0.7529(5) 0.1341(4) 0.0311(12) Uani 1 1 d . . . . .
C30 C 0.4940(8) 0.7491(6) -0.1343(4) 0.0410(14) Uani 1 1 d . . . . .
H30A H 0.4708 0.6840 -0.1106 0.049 Uiso 1 1 calc R . . . .
H30B H 0.5560 0.7254 -0.1769 0.049 Uiso 1 1 calc R . . . .
C31 C 0.3398(8) 0.7720(6) -0.1850(4) 0.0429(15) Uani 1 1 d . . . . .
H31 H 0.3654 0.8435 -0.2023 0.051 Uiso 1 1 calc R . . . .
C32 C 0.2299(9) 0.7937(7) -0.1264(5) 0.0554(18) Uani 1 1 d . . . . .
H32A H 0.1312 0.8082 -0.1618 0.083 Uiso 1 1 calc R . . . .
H32B H 0.2041 0.7246 -0.1084 0.083 Uiso 1 1 calc R . . . .
H32C H 0.2835 0.8624 -0.0713 0.083 Uiso 1 1 calc R . . . .
C33 C 0.2608(9) 0.6677(6) -0.2725(5) 0.0514(17) Uani 1 1 d . . . . .
H33A H 0.1599 0.6805 -0.3068 0.077 Uiso 1 1 calc R . . . .
H33B H 0.3319 0.6593 -0.3103 0.077 Uiso 1 1 calc R . . . .
H33C H 0.2397 0.5960 -0.2569 0.077 Uiso 1 1 calc R . . . .
C34 C 0.8812(7) 0.6687(5) 0.1325(4) 0.0324(12) Uani 1 1 d . . . . .
C35 C 0.8186(7) 0.6896(5) -0.0069(4) 0.0319(12) Uani 1 1 d . . . . .
C1 C 1.1938(7) 0.6031(6) 0.0344(5) 0.0569(16) Uani 1 1 d D U . . .
O1 O 1.3277(8) 0.6646(6) 0.0590(5) 0.105(2) Uani 1 1 d D U . . .

loop_
_atom_site_aniso_label
_atom_site_aniso_U_11
_atom_site_aniso_U_22
_atom_site_aniso_U_33
_atom_site_aniso_U_23
_atom_site_aniso_U_13
_atom_site_aniso_U_12
Ru1 0.0289(4) 0.0448(4) 0.0287(4) 0.0227(3) 0.0109(3) 0.0168(3)
O2 0.105(4) 0.071(3) 0.068(3) 0.054(3) 0.058(3) 0.058(3)
O3 0.091(4) 0.045(3) 0.034(2) 0.017(2) 0.005(2) 0.028(3)
O4 0.075(3) 0.049(3) 0.035(2) 0.023(2) 0.024(2) 0.033(2)
O5 0.047(2) 0.042(2) 0.037(2) 0.0244(19) 0.0122(19) 0.022(2)
N1 0.033(2) 0.041(3) 0.028(2) 0.020(2) 0.012(2) 0.016(2)
N2 0.044(3) 0.036(3) 0.028(2) 0.018(2) 0.012(2) 0.013(2)
N3 0.038(3) 0.046(3) 0.029(2) 0.025(2) 0.013(2) 0.018(2)
N4 0.040(3) 0.041(3) 0.032(2) 0.024(2) 0.014(2) 0.018(2)
C2 0.084(6) 0.065(5) 0.079(6) 0.041(5) 0.036(5) 0.028(5)
C3 0.073(3) 0.059(3) 0.062(3) 0.032(3) 0.029(3) 0.030(3)
C4 0.077(6) 0.068(6) 0.078(6) 0.029(5) 0.030(5) 0.024(5)
C5 0.075(4) 0.060(4) 0.056(4) 0.039(3) 0.028(3) 0.030(3)
C2' 0.077(9) 0.065(9) 0.077(9) 0.028(8) 0.029(8) 0.025(8)
C3' 0.073(3) 0.059(3) 0.062(3) 0.032(3) 0.029(3) 0.030(3)
C4' 0.077(9) 0.065(9) 0.070(9) 0.031(8) 0.026(8) 0.027(8)
C5' 0.075(6) 0.063(5) 0.065(5) 0.031(5) 0.027(5) 0.027(5)
C6 0.060(4) 0.056(4) 0.037(3) 0.028(3) 0.016(3) 0.028(3)
C7 0.089(6) 0.068(5) 0.037(3) 0.036(3) 0.022(4) 0.041(4)
C8 0.084(5) 0.062(4) 0.029(3) 0.027(3) 0.014(3) 0.031(4)
C9 0.062(4) 0.047(4) 0.032(3) 0.022(3) 0.017(3) 0.022(3)
C10 0.049(4) 0.047(3) 0.028(3) 0.022(3) 0.010(3) 0.018(3)
C11 0.044(3) 0.050(4) 0.032(3) 0.024(3) 0.013(3) 0.021(3)
C12 0.065(5) 0.046(4) 0.034(4) 0.017(3) 0.020(4) 0.022(4)
C13 0.063(5) 0.050(4) 0.041(4) 0.013(4) 0.013(4) 0.023(4)
C14 0.084(8) 0.059(7) 0.047(7) 0.012(5) 0.012(6) 0.025(6)
C15 0.082(7) 0.058(6) 0.063(6) 0.023(5) 0.026(5) 0.022(5)
C12' 0.065(6) 0.046(6) 0.038(6) 0.015(5) 0.019(5) 0.019(6)
C13' 0.078(6) 0.056(6) 0.047(5) 0.013(5) 0.011(6) 0.015(6)
C14' 0.076(10) 0.063(10) 0.054(10) 0.009(9) 0.006(9) 0.009(9)
C15' 0.104(13) 0.085(13) 0.068(12) 0.010(11) 0.021(11) 0.010(12)
C16 0.034(3) 0.045(3) 0.028(3) 0.023(2) 0.008(2) 0.016(3)
C17 0.038(3) 0.044(3) 0.029(3) 0.022(3) 0.013(2) 0.016(3)
C20 0.070(7) 0.065(7) 0.070(7) 0.020(6) 0.028(6) 0.022(6)
C21 0.068(5) 0.065(5) 0.072(5) 0.033(4) 0.023(4) 0.018(4)
C22 0.086(8) 0.088(8) 0.098(8) 0.029(7) 0.022(7) 0.021(7)
C23 0.066(5) 0.057(5) 0.057(5) 0.023(4) 0.024(4) 0.022(4)
C20' 0.077(8) 0.071(8) 0.096(8) 0.017(7) 0.023(7) 0.014(7)
C21' 0.068(5) 0.067(5) 0.062(5) 0.025(4) 0.024(4) 0.016(4)
C22' 0.075(8) 0.105(8) 0.081(8) 0.053(7) 0.019(7) 0.002(7)
C23' 0.067(5) 0.055(5) 0.051(5) 0.024(4) 0.031(4) 0.016(4)
C24 0.058(4) 0.032(3) 0.033(3) 0.014(2) 0.016(3) 0.017(3)
C25 0.073(5) 0.033(3) 0.040(3) 0.015(3) 0.025(3) 0.026(3)
C26 0.064(4) 0.035(3) 0.048(4) 0.021(3) 0.022(3) 0.027(3)
C27 0.046(3) 0.036(3) 0.033(3) 0.019(2) 0.011(3) 0.015(3)
C28 0.041(3) 0.035(3) 0.032(3) 0.018(2) 0.012(3) 0.014(3)
C29 0.036(3) 0.032(3) 0.030(3) 0.016(2) 0.011(2) 0.010(2)
C30 0.047(4) 0.047(4) 0.036(3) 0.018(3) 0.014(3) 0.022(3)
C31 0.054(4) 0.043(3) 0.042(3) 0.025(3) 0.013(3) 0.022(3)
C32 0.048(4) 0.062(4) 0.059(4) 0.023(4) 0.015(3) 0.022(4)
C33 0.052(4) 0.054(4) 0.048(4) 0.022(3) 0.005(3) 0.019(3)
C34 0.039(3) 0.034(3) 0.028(3) 0.014(2) 0.010(2) 0.011(2)
C35 0.034(3) 0.038(3) 0.032(3) 0.022(2) 0.010(2) 0.012(2)
C1 0.079(3) 0.068(3) 0.050(3) 0.039(2) 0.027(3) 0.046(3)
O1 0.119(4) 0.107(3) 0.087(3) 0.038(3) 0.025(3) 0.028(3)

loop_
_atom_type_symbol
_atom_type_description
_atom_type_scat_dispersion_real
_atom_type_scat_dispersion_imag
_atom_type_scat_source
C C 0.0033 0.0016 'International Tables Vol C Tables 4.2.6.8 and 6.1.1.4'
H H 0.0000 0.0000 'International Tables Vol C Tables 4.2.6.8 and 6.1.1.4'
N N 0.0061 0.0033 'International Tables Vol C Tables 4.2.6.8 and 6.1.1.4'
O O 0.0106 0.0060 'International Tables Vol C Tables 4.2.6.8 and 6.1.1.4'
Ru Ru -1.2594 0.8363 'International Tables Vol C Tables 4.2.6.8 and 6.1.1.4'

loop_
_geom_angle_atom_site_label_1
_geom_angle_atom_site_label_2
_geom_angle_atom_site_label_3
_geom_angle
_geom_angle_site_symmetry_1
_geom_angle_site_symmetry_3
N1 Ru1 N1 180.0 . 2_765
N3 Ru1 N1 90.13(18) . 2_765
N3 Ru1 N1 89.87(18) 2_765 2_765
N3 Ru1 N1 90.13(18) 2_765 .
N3 Ru1 N1 89.87(18) . .
N3 Ru1 N3 180.0(3) 2_765 .
C1 Ru1 N1 90.6(2) 2_765 .
C1 Ru1 N1 89.4(2) 2_765 2_765
C1 Ru1 N1 89.4(2) . .
C1 Ru1 N1 90.6(2) . 2_765
C1 Ru1 N3 88.5(3) . 2_765
C1 Ru1 N3 91.5(3) . .
C1 Ru1 N3 88.5(3) 2_765 .
C1 Ru1 N3 91.5(3) 2_765 2_765
C1 Ru1 C1 180.0 . 2_765
C6 O2 C5 119.9(5) . .
C6 O2 C5' 130.4(11) . .
C9 O3 C12 115.1(5) . .
C9 O3 C12' 134.8(11) . .
C24 O4 C23 121.6(7) . .
C24 O4 C23' 117.4(7) . .
C27 O5 C30 116.5(4) . .
C16 N1 Ru1 124.3(4) . .
C17 N1 Ru1 125.2(4) . .
C17 N1 C16 110.4(4) . .
C34 N2 C17 125.5(5) . .
C34 N3 Ru1 125.2(4) . .
C35 N3 Ru1 124.9(4) . .
C35 N3 C34 109.6(5) . .
C16 N4 C35 125.4(5) 2_765 .
H2A C2 H2B 109.5 . .
H2A C2 H2C 109.5 . .
H2B C2 H2C 109.5 . .
C3 C2 H2A 109.5 . .
C3 C2 H2B 109.5 . .
C3 C2 H2C 109.5 . .
C2 C3 H3 110.1 . .
C4 C3 C2 107.3(8) . .
C4 C3 H3 110.1 . .
C5 C3 C2 107.7(6) . .
C5 C3 H3 110.1 . .
C5 C3 C4 111.4(7) . .
C3 C4 H4A 109.5 . .
C3 C4 H4B 109.5 . .
C3 C4 H4C 109.5 . .
H4A C4 H4B 109.5 . .
H4A C4 H4C 109.5 . .
H4B C4 H4C 109.5 . .
O2 C5 C3 108.2(6) . .
O2 C5 H5A 110.1 . .
O2 C5 H5B 110.1 . .
C3 C5 H5A 110.1 . .
C3 C5 H5B 110.1 . .
H5A C5 H5B 108.4 . .
H2'A C2' H2'B 109.5 . .
H2'A C2' H2'C 109.5 . .
H2'B C2' H2'C 109.5 . .
C3' C2' H2'A 109.5 . .
C3' C2' H2'B 109.5 . .
C3' C2' H2'C 109.5 . .
C2' C3' H3' 100.5 . .
C2' C3' C4' 123(2) . .
C4' C3' H3' 100.5 . .
C5' C3' C2' 104.4(17) . .
C5' C3' H3' 100.5 . .
C5' C3' C4' 123.2(19) . .
C3' C4' H4'A 109.5 . .
C3' C4' H4'B 109.5 . .
C3' C4' H4'C 109.5 . .
H4'A C4' H4'B 109.5 . .
H4'A C4' H4'C 109.5 . .
H4'B C4' H4'C 109.5 . .
O2 C5' C3' 109.2(9) . .
O2 C5' H5'A 109.8 . .
O2 C5' H5'B 109.8 . .
C3' C5' H5'A 109.8 . .
C3' C5' H5'B 109.8 . .
H5'A C5' H5'B 108.3 . .
O2 C6 C7 123.8(6) . .
O2 C6 C11 118.7(5) . .
C7 C6 C11 117.5(6) . .
C6 C7 H7 119.4 . .
C6 C7 C8 121.3(6) . .
C8 C7 H7 119.4 . .
C7 C8 H8 119.0 . .
C9 C8 C7 121.9(6) . .
C9 C8 H8 119.0 . .
O3 C9 C8 123.6(6) . .
O3 C9 C10 119.1(5) . .
C8 C9 C10 117.3(6) . .
C9 C10 C11 120.5(5) . .
C9 C10 C17 132.9(6) . .
C11 C10 C17 106.6(5) . .
C6 C11 C10 121.3(5) . .
C6 C11 C16 131.6(6) . .
C10 C11 C16 107.0(5) . .
O3 C12 H12A 111.0 . .
O3 C12 H12B 111.0 . .
O3 C12 C13 103.6(6) . .
H12A C12 H12B 109.0 . .
C13 C12 H12A 111.0 . .
C13 C12 H12B 111.0 . .
C12 C13 H13 111.8 . .
C12 C13 C14 105.1(8) . .
C12 C13 C15 109.2(8) . .
C14 C13 H13 111.8 . .
C15 C13 H13 111.8 . .
C15 C13 C14 106.8(9) . .
C13 C14 H14A 109.5 . .
C13 C14 H14B 109.5 . .
C13 C14 H14C 109.5 . .
H14A C14 H14B 109.5 . .
H14A C14 H14C 109.5 . .
H14B C14 H14C 109.5 . .
C13 C15 H15A 109.5 . .
C13 C15 H15B 109.5 . .
C13 C15 H15C 109.5 . .
H15A C15 H15B 109.5 . .
H15A C15 H15C 109.5 . .
H15B C15 H15C 109.5 . .
O3 C12' H12C 109.2 . .
O3 C12' H12D 109.2 . .
O3 C12' C13' 112.1(13) . .
H12C C12' H12D 107.9 . .
C13' C12' H12C 109.2 . .
C13' C12' H12D 109.2 . .
C12' C13' H13' 100.7 . .
C14' C13' C12' 122(2) . .
C14' C13' H13' 100.7 . .
C14' C13' C15' 126(2) . .
C15' C13' C12' 101.2(16) . .
C15' C13' H13' 100.7 . .
C13' C14' H14D 109.5 . .
C13' C14' H14E 109.5 . .
C13' C14' H14F 109.5 . .
H14D C14' H14E 109.5 . .
H14D C14' H14F 109.5 . .
H14E C14' H14F 109.5 . .
C13' C15' H15D 109.5 . .
C13' C15' H15E 109.5 . .
C13' C15' H15F 109.5 . .
H15D C15' H15E 109.5 . .
H15D C15' H15F 109.5 . .
H15E C15' H15F 109.5 . .
N1 C16 C11 107.7(5) . .
N4 C16 N1 127.5(5) 2_765 .
N4 C16 C11 124.7(5) 2_765 .
N1 C17 C10 108.0(5) . .
N2 C17 N1 127.2(5) . .
N2 C17 C10 124.7(5) . .
H20A C20 H20B 109.5 . .
H20A C20 H20C 109.5 . .
H20B C20 H20C 109.5 . .
C21 C20 H20A 109.5 . .
C21 C20 H20B 109.5 . .
C21 C20 H20C 109.5 . .
C20 C21 H21 117.3 . .
C20 C21 C22 100.5(14) . .
C20 C21 C23 98.8(11) . .
C22 C21 H21 117.3 . .
C23 C21 H21 117.3 . .
C23 C21 C22 102.5(14) . .
C21 C22 H22A 109.5 . .
C21 C22 H22B 109.5 . .
C21 C22 H22C 109.5 . .
H22A C22 H22B 109.5 . .
H22A C22 H22C 109.5 . .
H22B C22 H22C 109.5 . .
O4 C23 C21 107.5(9) . .
O4 C23 H23A 110.2 . .
O4 C23 H23B 110.2 . .
C21 C23 H23A 110.2 . .
C21 C23 H23B 110.2 . .
H23A C23 H23B 108.5 . .
H20D C20' H20E 109.5 . .
H20D C20' H20F 109.5 . .
H20E C20' H20F 109.5 . .
C21' C20' H20D 109.5 . .
C21' C20' H20E 109.5 . .
C21' C20' H20F 109.5 . .
C20' C21' H21' 106.9 . .
C20' C21' C22' 122.4(16) . .
C20' C21' C23' 109.9(13) . .
C22' C21' H21' 106.9 . .
C23' C21' H21' 106.9 . .
C23' C21' C22' 102.9(11) . .
C21' C22' H22D 109.5 . .
C21' C22' H22E 109.5 . .
C21' C22' H22F 109.5 . .
H22D C22' H22E 109.5 . .
H22D C22' H22F 109.5 . .
H22E C22' H22F 109.5 . .
O4 C23' C21' 108.3(10) . .
O4 C23' H23C 110.0 . .
O4 C23' H23D 110.0 . .
C21' C23' H23C 110.0 . .
C21' C23' H23D 110.0 . .
H23C C23' H23D 108.4 . .
O4 C24 C25 121.5(5) . .
O4 C24 C29 121.0(5) . .
C25 C24 C29 117.5(5) . .
C24 C25 H25 119.1 . .
C26 C25 C24 121.7(6) . .
C26 C25 H25 119.1 . .
C25 C26 H26 119.0 . .
C25 C26 C27 122.0(5) . .
C27 C26 H26 119.0 . .
O5 C27 C26 118.4(5) . .
O5 C27 C28 124.4(5) . .
C26 C27 C28 117.2(5) . .
C27 C28 C29 121.0(5) . .
C27 C28 C35 132.8(5) . .
C29 C28 C35 106.2(5) . .
C24 C29 C28 120.5(5) . .
C24 C29 C34 132.4(5) . .
C28 C29 C34 107.2(5) . .
O5 C30 H30A 109.7 . .
O5 C30 H30B 109.7 . .
O5 C30 C31 110.0(5) . .
H30A C30 H30B 108.2 . .
C31 C30 H30A 109.7 . .
C31 C30 H30B 109.7 . .
C30 C31 H31 108.4 . .
C30 C31 C32 112.1(5) . .
C30 C31 C33 107.9(5) . .
C32 C31 H31 108.4 . .
C33 C31 H31 108.4 . .
C33 C31 C32 111.6(6) . .
C31 C32 H32A 109.5 . .
C31 C32 H32B 109.5 . .
C31 C32 H32C 109.5 . .
H32A C32 H32B 109.5 . .
H32A C32 H32C 109.5 . .
H32B C32 H32C 109.5 . .
C31 C33 H33A 109.5 . .
C31 C33 H33B 109.5 . .
C31 C33 H33C 109.5 . .
H33A C33 H33B 109.5 . .
H33A C33 H33C 109.5 . .
H33B C33 H33C 109.5 . .
N2 C34 N3 126.6(5) . .
N2 C34 C29 125.2(5) . .
N3 C34 C29 108.2(5) . .
N3 C35 C28 108.8(5) . .
N4 C35 N3 127.3(5) . .
N4 C35 C28 123.9(5) . .
O1 C1 Ru1 174.9(7) . .

loop_
_geom_bond_atom_site_label_1
_geom_bond_atom_site_label_2
_geom_bond_distance
_geom_bond_site_symmetry_2
Ru1 N1 2.015(4) 2_765
Ru1 N1 2.015(4) .
Ru1 N3 2.005(5) 2_765
Ru1 N3 2.005(5) .
Ru1 C1 1.838(6) 2_765
Ru1 C1 1.838(6) .
O2 C5 1.445(7) .
O2 C5' 1.428(10) .
O2 C6 1.366(8) .
O3 C9 1.348(8) .
O3 C12 1.410(7) .
O3 C12' 1.439(9) .
O4 C23 1.432(9) .
O4 C23' 1.449(9) .
O4 C24 1.367(7) .
O5 C27 1.364(7) .
O5 C30 1.452(7) .
N1 C16 1.374(7) .
N1 C17 1.368(7) .
N2 C17 1.338(7) .
N2 C34 1.331(7) .
N3 C34 1.388(7) .
N3 C35 1.364(7) .
N4 C16 1.323(7) 2_765
N4 C35 1.332(7) .
C2 H2A 0.9800 .
C2 H2B 0.9800 .
C2 H2C 0.9800 .
C2 C3 1.546(8) .
C3 H3 1.0000 .
C3 C4 1.541(8) .
C3 C5 1.528(8) .
C4 H4A 0.9800 .
C4 H4B 0.9800 .
C4 H4C 0.9800 .
C5 H5A 0.9900 .
C5 H5B 0.9900 .
C2' H2'A 0.9800 .
C2' H2'B 0.9800 .
C2' H2'C 0.9800 .
C2' C3' 1.533(10) .
C3' H3' 1.0000 .
C3' C4' 1.537(10) .
C3' C5' 1.527(10) .
C4' H4'A 0.9800 .
C4' H4'B 0.9800 .
C4' H4'C 0.9800 .
C5' H5'A 0.9900 .
C5' H5'B 0.9900 .
C6 C7 1.385(9) .
C6 C11 1.397(8) .
C7 H7 0.9500 .
C7 C8 1.389(10) .
C8 H8 0.9500 .
C8 C9 1.386(9) .
C9 C10 1.403(8) .
C10 C11 1.403(8) .
C10 C17 1.463(7) .
C11 C16 1.462(7) .
C12 H12A 0.9900 .
C12 H12B 0.9900 .
C12 C13 1.521(8) .
C13 H13 1.0000 .
C13 C14 1.532(9) .
C13 C15 1.525(9) .
C14 H14A 0.9800 .
C14 H14B 0.9800 .
C14 H14C 0.9800 .
C15 H15A 0.9800 .
C15 H15B 0.9800 .
C15 H15C 0.9800 .
C12' H12C 0.9900 .
C12' H12D 0.9900 .
C12' C13' 1.543(10) .
C13' H13' 1.0000 .
C13' C14' 1.33(4) .
C13' C15' 1.543(10) .
C14' H14D 0.9800 .
C14' H14E 0.9800 .
C14' H14F 0.9800 .
C15' H15D 0.9800 .
C15' H15E 0.9800 .
C15' H15F 0.9800 .
C16 N4 1.323(7) 2_765
C20 H20A 0.9800 .
C20 H20B 0.9800 .
C20 H20C 0.9800 .
C20 C21 1.544(10) .
C21 H21 1.0000 .
C21 C22 1.548(10) .
C21 C23 1.546(10) .
C22 H22A 0.9800 .
C22 H22B 0.9800 .
C22 H22C 0.9800 .
C23 H23A 0.9900 .
C23 H23B 0.9900 .
C20' H20D 0.9800 .
C20' H20E 0.9800 .
C20' H20F 0.9800 .
C20' C21' 1.535(10) .
C21' H21' 1.0000 .
C21' C22' 1.548(10) .
C21' C23' 1.544(10) .
C22' H22D 0.9800 .
C22' H22E 0.9800 .
C22' H22F 0.9800 .
C23' H23C 0.9900 .
C23' H23D 0.9900 .
C24 C25 1.398(8) .
C24 C29 1.398(8) .
C25 H25 0.9500 .
C25 C26 1.378(9) .
C26 H26 0.9500 .
C26 C27 1.386(8) .
C27 C28 1.409(8) .
C28 C29 1.413(7) .
C28 C35 1.466(8) .
C29 C34 1.450(8) .
C30 H30A 0.9900 .
C30 H30B 0.9900 .
C30 C31 1.507(8) .
C31 H31 1.0000 .
C31 C32 1.523(9) .
C31 C33 1.519(9) .
C32 H32A 0.9800 .
C32 H32B 0.9800 .
C32 H32C 0.9800 .
C33 H33A 0.9800 .
C33 H33B 0.9800 .
C33 H33C 0.9800 .
C1 O1 1.2175(11) .

loop_
_geom_torsion_atom_site_label_1
_geom_torsion_atom_site_label_2
_geom_torsion_atom_site_label_3
_geom_torsion_atom_site_label_4
_geom_torsion
_geom_torsion_site_symmetry_1
_geom_torsion_site_symmetry_4
Ru1 N1 C16 N4 4.9(9) . 2_765
Ru1 N1 C16 C11 -178.9(4) . .
Ru1 N1 C17 N2 5.0(9) . .
Ru1 N1 C17 C10 -178.7(4) . .
Ru1 N3 C34 N2 7.9(9) . .
Ru1 N3 C34 C29 -171.6(4) . .
Ru1 N3 C35 N4 -7.2(9) . .
Ru1 N3 C35 C28 171.5(4) . .
O2 C6 C7 C8 179.8(7) . .
O2 C6 C11 C10 176.3(6) . .
O2 C6 C11 C16 -0.9(12) . .
O3 C9 C10 C11 177.6(6) . .
O3 C9 C10 C17 -3.2(12) . .
O3 C12 C13 C14 179.1(9) . .
O3 C12 C13 C15 -66.5(10) . .
O3 C12' C13' C14' -59(3) . .
O3 C12' C13' C15' 155(2) . .
O4 C24 C25 C26 -178.0(6) . .
O4 C24 C29 C28 178.4(6) . .
O4 C24 C29 C34 -1.3(11) . .
O5 C27 C28 C29 -176.0(5) . .
O5 C27 C28 C35 2.6(11) . .
O5 C30 C31 C32 -66.5(7) . .
O5 C30 C31 C33 170.2(5) . .
C2 C3 C5 O2 178.1(8) . .
C4 C3 C5 O2 -64.4(10) . .
C5 O2 C6 C7 30.6(12) . .
C5 O2 C6 C11 -148.9(8) . .
C2' C3' C5' O2 -167(2) . .
C4' C3' C5' O2 47(4) . .
C5' O2 C6 C7 105.4(19) . .
C5' O2 C6 C11 -74.1(19) . .
C6 O2 C5 C3 161.4(7) . .
C6 O2 C5' C3' -145.1(12) . .
C6 C7 C8 C9 2.5(13) . .
C6 C11 C16 N1 174.7(7) . .
C6 C11 C16 N4 -9.0(12) . 2_765
C7 C6 C11 C10 -3.2(11) . .
C7 C6 C11 C16 179.7(7) . .
C7 C8 C9 O3 178.5(7) . .
C7 C8 C9 C10 -0.3(12) . .
C8 C9 C10 C11 -3.6(11) . .
C8 C9 C10 C17 175.6(7) . .
C9 O3 C12 C13 167.4(7) . .
C9 O3 C12' C13' -109.3(18) . .
C9 C10 C11 C6 5.5(11) . .
C9 C10 C11 C16 -176.8(6) . .
C9 C10 C17 N1 177.1(7) . .
C9 C10 C17 N2 -6.5(12) . .
C10 C11 C16 N1 -2.8(7) . .
C10 C11 C16 N4 173.5(6) . 2_765
C11 C6 C7 C8 -0.7(12) . .
C11 C10 C17 N1 -3.7(7) . .
C11 C10 C17 N2 172.8(6) . .
C12 O3 C9 C8 25.5(11) . .
C12 O3 C9 C10 -155.8(7) . .
C12' O3 C9 C8 113.6(12) . .
C12' O3 C9 C10 -67.6(13) . .
C16 N1 C17 N2 -174.4(6) . .
C16 N1 C17 C10 2.0(7) . .
C16 N4 C35 N3 5.5(10) 2_765 .
C16 N4 C35 C28 -173.0(6) 2_765 .
C17 N1 C16 N4 -175.7(6) . 2_765
C17 N1 C16 C11 0.5(7) . .
C17 N2 C34 N3 -4.9(10) . .
C17 N2 C34 C29 174.5(6) . .
C17 C10 C11 C6 -173.9(6) . .
C17 C10 C11 C16 3.8(7) . .
C20 C21 C23 O4 178.0(12) . .
C22 C21 C23 O4 75.1(15) . .
C23 O4 C24 C25 116.5(9) . .
C23 O4 C24 C29 -64.0(10) . .
C20' C21' C23' O4 -64.1(17) . .
C22' C21' C23' O4 164.0(13) . .
C23' O4 C24 C25 38.3(10) . .
C23' O4 C24 C29 -142.2(8) . .
C24 O4 C23 C21 -126.0(10) . .
C24 O4 C23' C21' 120.2(11) . .
C24 C25 C26 C27 0.3(11) . .
C24 C29 C34 N2 -1.1(11) . .
C24 C29 C34 N3 178.4(6) . .
C25 C24 C29 C28 -2.1(9) . .
C25 C24 C29 C34 178.2(6) . .
C25 C26 C27 O5 176.4(6) . .
C25 C26 C27 C28 -3.3(10) . .
C26 C27 C28 C29 3.7(9) . .
C26 C27 C28 C35 -177.7(6) . .
C27 O5 C30 C31 127.8(5) . .
C27 C28 C29 C24 -1.0(9) . .
C27 C28 C29 C34 178.7(5) . .
C27 C28 C35 N3 -177.1(6) . .
C27 C28 C35 N4 1.7(11) . .
C28 C29 C34 N2 179.2(6) . .
C28 C29 C34 N3 -1.3(7) . .
C29 C24 C25 C26 2.5(10) . .
C29 C28 C35 N3 1.7(7) . .
C29 C28 C35 N4 -179.5(6) . .
C30 O5 C27 C26 -119.6(6) . .
C30 O5 C27 C28 60.0(8) . .
C34 N2 C17 N1 -2.0(10) . .
C34 N2 C17 C10 -177.8(6) . .
C34 N3 C35 N4 178.7(6) . .
C34 N3 C35 C28 -2.6(7) . .
C35 N3 C34 N2 -178.1(6) . .
C35 N3 C34 C29 2.4(7) . .
C35 C28 C29 C24 -180.0(5) . .
C35 C28 C29 C34 -0.2(6) . .
